data_7035814
loop_
_publ_author_name
'Hald\'on, Estela'
'Kozma, \'Agnes'
'Tinnermann, Hendrik'
'Gu, Lianghu'
'Goddard, Richard'
'Alcarazo, Manuel'

_publ_section_title
;
 Synthesis and reactivity of \a-cationic phosphines: the effect of
 imidazolinium and amidinium substituents.
;
_journal_issue 5
_journal_name_full 'Dalton transactions (Cambridge, England : 2003)'
_journal_page_first 1872
_journal_page_last 1876
_journal_paper_doi 10.1039/c5dt02341f
_journal_volume 45
_journal_year 2016
_chemical_compound_source dichlormethane
_chemical_formula_moiety 'C17 H32 Au Cl N2 P, F6 Sb, C2 H3 N'
_chemical_formula_sum 'C19 H35 Au Cl F6 N3 P Sb'
_chemical_formula_weight 804.65
_space_group_crystal_system triclinic
_space_group_IT_number 2
_space_group_name_Hall '-P 1'
_space_group_name_H-M_alt 'P -1'
_symmetry_cell_setting triclinic
_symmetry_Int_Tables_number 2
_symmetry_space_group_name_Hall '-P 1'
_symmetry_space_group_name_H-M 'P -1'
_atom_sites_solution_hydrogens geom
_atom_sites_solution_primary direct
_atom_sites_solution_secondary difmap
_audit_block_code HAI-HA-120-01
_audit_creation_date 2014-03-27
_audit_creation_method
;
Olex2 1.2
(compiled 2014.03.20 svn.r2914 for OlexSys, GUI svn.r4813)
;
_audit_update_record
;
2015-06-19 deposited with the CCDC.
2015-07-06 downloaded from the CCDC.
;
_cell_angle_alpha 83.9995(16)
_cell_angle_beta 81.0351(17)
_cell_angle_gamma 64.5960(15)
_cell_formula_units_Z 2
_cell_length_a 8.4612(9)
_cell_length_b 8.9156(9)
_cell_length_c 19.0961(19)
_cell_measurement_reflns_used 9701
_cell_measurement_temperature 100
_cell_measurement_theta_max 36.9545
_cell_measurement_theta_min 2.6855
_cell_volume 1284.2(2)
_computing_cell_refinement 'SAINT software (Bruker AXS, 2004)'
_computing_data_collection 'APEX2 (Bruker AXS, 2005-2013)'
_computing_data_reduction 'SAINT software (Bruker AXS, 2004)'
_computing_molecular_graphics 'DIAMOND (Crystal Impact GbR, 1997-2012)'
_computing_publication_material 'Olex2 (Dolomanov et al., 2009)'
_computing_structure_refinement 'SHELXL (G. M. Sheldrick, 2013)'
_computing_structure_solution 'SHELXS (G. M. Sheldrick, 2013)'
_diffrn_ambient_temperature 100
_diffrn_detector_area_resol_mean 66.67
_diffrn_measured_fraction_theta_full 0.997
_diffrn_measured_fraction_theta_max 0.998
_diffrn_measurement_device_type 'Bruker-AXS Kappa Mach3 APEX-II'
_diffrn_measurement_method 'CCD \f- and \w-scans'
_diffrn_radiation_monochromator 'Incoatec Helios mirrors'
_diffrn_radiation_type Mo-K\a
_diffrn_radiation_wavelength 0.71073
_diffrn_reflns_av_R_equivalents 0.0184
_diffrn_reflns_av_unetI/netI 0.0147
_diffrn_reflns_Laue_measured_fraction_full 0.997
_diffrn_reflns_Laue_measured_fraction_max 0.998
_diffrn_reflns_limit_h_max 13
_diffrn_reflns_limit_h_min -13
_diffrn_reflns_limit_k_max 13
_diffrn_reflns_limit_k_min -13
_diffrn_reflns_limit_l_max 29
_diffrn_reflns_limit_l_min -29
_diffrn_reflns_number 42921
_diffrn_reflns_point_group_measured_fraction_full 0.997
_diffrn_reflns_point_group_measured_fraction_max 0.998
_diffrn_reflns_theta_full 25.242
_diffrn_reflns_theta_max 33.139
_diffrn_reflns_theta_min 2.161
_diffrn_source 1\mS
_diffrn_standards_number 0
_exptl_absorpt_coefficient_mu 6.982
_exptl_absorpt_correction_T_max 0.63018
_exptl_absorpt_correction_T_min 0.49558
_exptl_absorpt_correction_type gaussian
_exptl_absorpt_process_details 'SADABS (Bruker AXS, 2012)'
_exptl_crystal_colour colourless
_exptl_crystal_density_diffrn 2.081
_exptl_crystal_description prism
_exptl_crystal_F_000 772
_exptl_crystal_size_max 0.12
_exptl_crystal_size_mid 0.09
_exptl_crystal_size_min 0.09
_refine_diff_density_max 2.023
_refine_diff_density_min -1.582
_refine_diff_density_rms 0.099
_refine_ls_extinction_method none
_refine_ls_goodness_of_fit_ref 1.157
_refine_ls_hydrogen_treatment constr
_refine_ls_matrix_type full
_refine_ls_number_parameters 292
_refine_ls_number_reflns 9751
_refine_ls_number_restraints 0
_refine_ls_restrained_S_all 1.157
_refine_ls_R_factor_all 0.0165
_refine_ls_R_factor_gt 0.0160
_refine_ls_shift/su_max 0.002
_refine_ls_shift/su_mean 0.000
_refine_ls_structure_factor_coef Fsqd
_refine_ls_weighting_details 'w=1/[\s^2^(Fo^2^)+(0.0136P)^2^+1.4566P] where P=(Fo^2^+2Fc^2^)/3'
_refine_ls_weighting_scheme calc
_refine_ls_wR_factor_gt 0.0392
_refine_ls_wR_factor_ref 0.0393
_reflns_Friedel_coverage 0.000
_reflns_number_gt 9598
_reflns_number_total 9751
_reflns_threshold_expression 'I > 2\s(I)'
_cod_data_source_file c5dt02341f2.cif
_cod_data_source_block 8708sadabs
_cod_depositor_comments
;
The following automatic conversions were performed:

'_symmetry_cell_setting' value 'TRICLINIC' changed to 'triclinic'
according to
/usr/data/users/saulius/crontab/automatic-downloads/rss-feeds/RSC/lib/dictionaries/cif_core.dic
dictionary named 'cif_core.dic' version 2.4.2 from 2011-04-26.

Automatic conversion script
Id: cif_fix_values 3271 2015-04-21 07:52:19Z andrius 

 Adding full bibliography for 7035812--7035820.cif.
;
_cod_original_sg_symbol_Hall '-p 1'
_cod_original_sg_symbol_H-M P-1
_cod_database_code 7035814
_shelx_space_group_comment
;
The symmetry employed for this shelxl refinement is uniquely defined
by the following loop, which should always be used as a source of
symmetry information in preference to the above space-group names.
They are only intended as comments.
;
_shelx_estimated_absorpt_t_max 0.517
_shelx_estimated_absorpt_t_min 0.421
_olex2_refinement_description
;
1. Fixed Uiso
 At 1.2 times of:
  All C(H) groups, All C(H,H) groups
 At 1.5 times of:
  All C(H,H,H) groups
2.a Ternary CH refined with riding coordinates:
 C6(H6), C12(H12)
2.b Secondary CH2 refined with riding coordinates:
 C2(H2A,H2B), C3(H3A,H3B), C7(H7A,H7B), C8(H8A,H8B), C9(H9A,H9B), C10(H10A,
 H10B), C11(H11A,H11B), C13(H13A,H13B), C14(H14A,H14B), C15(H15A,H15B),
 C16(H16A,H16B), C17(H17A,H17B)
2.c Idealised Me refined as rotating group:
 C4(H4A,H4B,H4C), C5(H5A,H5B,H5C), C97(H97A,H97B,H97C)
;
_shelxl_version_number 2014-1

loop_
_space_group_symop_operation_xyz
'x, y, z'
'-x, -y, -z'

loop_
_atom_site_label
_atom_site_type_symbol
_atom_site_fract_x
_atom_site_fract_y
_atom_site_fract_z
_atom_site_U_iso_or_equiv
_atom_site_adp_type
_atom_site_occupancy
_atom_site_site_symmetry_order
_atom_site_calc_flag
_atom_site_refinement_flags_posn
_atom_site_disorder_assembly
_atom_site_disorder_group
Au1 Au 0.38113(2) 0.71990(2) 0.15482(2) 0.01033(2) Uani 1 1 d . . .
Cl1 Cl 0.15550(6) 0.69770(5) 0.11061(2) 0.01683(7) Uani 1 1 d . . .
P1 P 0.60941(5) 0.74166(5) 0.19149(2) 0.00883(6) Uani 1 1 d . . .
N1 N 0.44622(19) 0.79945(18) 0.33347(8) 0.0132(2) Uani 1 1 d . . .
N2 N 0.71916(19) 0.77303(19) 0.31963(8) 0.0133(2) Uani 1 1 d . . .
C1 C 0.5891(2) 0.77594(19) 0.28787(8) 0.0104(2) Uani 1 1 d . . .
C2 C 0.4768(2) 0.8116(2) 0.40644(9) 0.0156(3) Uani 1 1 d . . .
H2A H 0.4653 0.7206 0.4381 0.019 Uiso 1 1 calc R . .
H2B H 0.3930 0.9196 0.4263 0.019 Uiso 1 1 calc R . .
C3 C 0.6657(2) 0.7959(2) 0.39660(9) 0.0158(3) Uani 1 1 d . . .
H3A H 0.6701 0.8976 0.4108 0.019 Uiso 1 1 calc R . .
H3B H 0.7421 0.6990 0.4245 0.019 Uiso 1 1 calc R . .
C4 C 0.2704(2) 0.8257(3) 0.32175(10) 0.0194(3) Uani 1 1 d . . .
H4A H 0.2086 0.9389 0.3022 0.029 Uiso 1 1 calc GR . .
H4B H 0.2049 0.8106 0.3669 0.029 Uiso 1 1 calc GR . .
H4C H 0.2793 0.7455 0.2883 0.029 Uiso 1 1 calc GR . .
C5 C 0.8948(2) 0.7594(3) 0.29134(10) 0.0186(3) Uani 1 1 d . . .
H5A H 0.9836 0.6590 0.3119 0.028 Uiso 1 1 calc GR . .
H5B H 0.9079 0.8572 0.3035 0.028 Uiso 1 1 calc GR . .
H5C H 0.9111 0.7527 0.2396 0.028 Uiso 1 1 calc GR . .
C6 C 0.6396(2) 0.92609(19) 0.15175(8) 0.0106(2) Uani 1 1 d . . .
H6 H 0.7378 0.9335 0.1721 0.013 Uiso 1 1 calc R . .
C7 C 0.4684(2) 1.0813(2) 0.17074(9) 0.0137(3) Uani 1 1 d . . .
H7A H 0.3696 1.0729 0.1523 0.016 Uiso 1 1 calc R . .
H7B H 0.4414 1.0876 0.2230 0.016 Uiso 1 1 calc R . .
C8 C 0.4867(3) 1.2393(2) 0.13894(9) 0.0160(3) Uani 1 1 d . . .
H8A H 0.3735 1.3371 0.1499 0.019 Uiso 1 1 calc R . .
H8B H 0.5780 1.2530 0.1608 0.019 Uiso 1 1 calc R . .
C9 C 0.5369(3) 1.2313(2) 0.05872(10) 0.0192(3) Uani 1 1 d . . .
H9A H 0.5590 1.3296 0.0406 0.023 Uiso 1 1 calc R . .
H9B H 0.4373 1.2349 0.0363 0.023 Uiso 1 1 calc R . .
C10 C 0.7014(3) 1.0733(2) 0.03787(10) 0.0187(3) Uani 1 1 d . . .
H10A H 0.8050 1.0789 0.0533 0.022 Uiso 1 1 calc R . .
H10B H 0.7214 1.0674 -0.0144 0.022 Uiso 1 1 calc R . .
C11 C 0.6849(2) 0.9156(2) 0.07098(9) 0.0145(3) Uani 1 1 d . . .
H11A H 0.5916 0.9013 0.0507 0.017 Uiso 1 1 calc R . .
H11B H 0.7975 0.8176 0.0594 0.017 Uiso 1 1 calc R . .
C12 C 0.8109(2) 0.5464(2) 0.17822(9) 0.0120(3) Uani 1 1 d . . .
H12 H 0.9164 0.5695 0.1785 0.014 Uiso 1 1 calc R . .
C13 C 0.8220(3) 0.4757(2) 0.10615(10) 0.0175(3) Uani 1 1 d . . .
H13A H 0.7146 0.4585 0.1045 0.021 Uiso 1 1 calc R . .
H13B H 0.8281 0.5564 0.0673 0.021 Uiso 1 1 calc R . .
C14 C 0.9852(3) 0.3102(2) 0.09542(12) 0.0228(4) Uani 1 1 d . . .
H14A H 0.9872 0.2648 0.0500 0.027 Uiso 1 1 calc R . .
H14B H 1.0928 0.3295 0.0927 0.027 Uiso 1 1 calc R . .
C15 C 0.9852(2) 0.1842(2) 0.15597(12) 0.0213(4) Uani 1 1 d . . .
H15A H 0.8850 0.1551 0.1552 0.026 Uiso 1 1 calc R . .
H15B H 1.0955 0.0815 0.1491 0.026 Uiso 1 1 calc R . .
C16 C 0.9704(3) 0.2527(2) 0.22764(12) 0.0238(4) Uani 1 1 d . . .
H16A H 1.0778 0.2689 0.2306 0.029 Uiso 1 1 calc R . .
H16B H 0.9624 0.1712 0.2658 0.029 Uiso 1 1 calc R . .
C17 C 0.8078(2) 0.4186(2) 0.23871(10) 0.0171(3) Uani 1 1 d . . .
H17A H 0.8052 0.4626 0.2846 0.021 Uiso 1 1 calc R . .
H17B H 0.6997 0.4005 0.2405 0.021 Uiso 1 1 calc R . .
Sb1 Sb 0.38054(2) 0.31933(2) 0.36708(2) 0.01424(2) Uani 1 1 d . . .
F1 F 0.16930(18) 0.47095(17) 0.41509(8) 0.0295(3) Uani 1 1 d . . .
F2 F 0.4984(2) 0.44153(18) 0.38979(8) 0.0320(3) Uani 1 1 d . . .
F3 F 0.26081(19) 0.19730(17) 0.34591(7) 0.0269(3) Uani 1 1 d . . .
F4 F 0.3250(2) 0.45055(16) 0.28336(7) 0.0306(3) Uani 1 1 d . . .
F5 F 0.58871(17) 0.16835(16) 0.31756(7) 0.0245(2) Uani 1 1 d . . .
F6 F 0.4344(2) 0.18911(17) 0.45094(6) 0.0279(3) Uani 1 1 d . . .
N99 N 0.8948(3) 1.0188(3) 0.42403(15) 0.0433(6) Uani 1 1 d . A 1
C97 C 0.8745(4) 1.3011(3) 0.45668(16) 0.0366(5) Uani 1 1 d . A 1
H97A H 0.9308 1.3463 0.4166 0.055 Uiso 1 1 calc GR A 1
H97B H 0.9353 1.2849 0.4984 0.055 Uiso 1 1 calc GR A 1
H97C H 0.7506 1.3789 0.4672 0.055 Uiso 1 1 calc GR A 1
C98 C 0.8845(3) 1.1453(3) 0.43882(13) 0.0321(5) Uani 1 1 d . A 1

loop_
_atom_site_aniso_label
_atom_site_aniso_U_11
_atom_site_aniso_U_22
_atom_site_aniso_U_33
_atom_site_aniso_U_23
_atom_site_aniso_U_13
_atom_site_aniso_U_12
Au1 0.00972(3) 0.01141(3) 0.01105(3) 0.00003(2) -0.00202(2) -0.00542(2)
Cl1 0.01501(17) 0.02172(18) 0.01831(18) 0.00227(14) -0.00569(14) -0.01149(15)
P1 0.00867(16) 0.00976(15) 0.00824(15) -0.00098(12) -0.00076(12) -0.00401(13)
N1 0.0130(6) 0.0168(6) 0.0102(6) -0.0026(5) 0.0012(5) -0.0071(5)
N2 0.0133(6) 0.0174(6) 0.0097(6) -0.0019(5) -0.0019(5) -0.0066(5)
C1 0.0104(6) 0.0100(6) 0.0102(6) -0.0011(5) -0.0005(5) -0.0037(5)
C2 0.0204(8) 0.0183(7) 0.0090(6) -0.0030(5) 0.0015(6) -0.0097(6)
C3 0.0198(8) 0.0189(7) 0.0095(6) -0.0015(5) -0.0016(6) -0.0087(6)
C4 0.0130(7) 0.0262(9) 0.0199(8) -0.0039(7) 0.0018(6) -0.0097(6)
C5 0.0121(7) 0.0285(9) 0.0162(7) -0.0046(6) -0.0025(6) -0.0084(6)
C6 0.0118(6) 0.0115(6) 0.0099(6) -0.0006(5) -0.0013(5) -0.0062(5)
C7 0.0136(7) 0.0108(6) 0.0157(7) -0.0022(5) 0.0002(5) -0.0046(5)
C8 0.0217(8) 0.0116(6) 0.0162(7) -0.0008(5) -0.0045(6) -0.0077(6)
C9 0.0299(9) 0.0150(7) 0.0147(7) 0.0028(6) -0.0071(7) -0.0107(7)
C10 0.0261(9) 0.0198(8) 0.0126(7) 0.0012(6) 0.0005(6) -0.0134(7)
C11 0.0181(7) 0.0151(7) 0.0103(6) -0.0013(5) 0.0011(5) -0.0078(6)
C12 0.0095(6) 0.0119(6) 0.0143(7) -0.0036(5) 0.0003(5) -0.0039(5)
C13 0.0200(8) 0.0153(7) 0.0149(7) -0.0052(6) 0.0006(6) -0.0050(6)
C14 0.0184(8) 0.0205(8) 0.0270(9) -0.0131(7) 0.0064(7) -0.0060(7)
C15 0.0139(7) 0.0136(7) 0.0341(10) -0.0085(7) -0.0054(7) -0.0012(6)
C16 0.0224(9) 0.0136(7) 0.0298(10) -0.0025(7) -0.0111(7) 0.0006(7)
C17 0.0187(8) 0.0117(7) 0.0166(7) -0.0003(6) -0.0031(6) -0.0019(6)
Sb1 0.01815(5) 0.01261(5) 0.01148(5) -0.00158(3) -0.00184(4) -0.00576(4)
F1 0.0262(6) 0.0259(6) 0.0293(7) -0.0126(5) 0.0060(5) -0.0050(5)
F2 0.0368(8) 0.0283(7) 0.0408(8) -0.0059(6) -0.0068(6) -0.0213(6)
F3 0.0312(7) 0.0297(6) 0.0274(6) -0.0078(5) -0.0045(5) -0.0182(5)
F4 0.0401(8) 0.0218(6) 0.0184(6) 0.0062(5) -0.0053(5) -0.0032(5)
F5 0.0210(6) 0.0221(6) 0.0215(6) -0.0035(4) 0.0015(4) -0.0014(4)
F6 0.0440(8) 0.0258(6) 0.0123(5) 0.0024(4) -0.0062(5) -0.0130(6)
N99 0.0348(12) 0.0482(14) 0.0502(14) -0.0179(11) -0.0045(10) -0.0173(10)
C97 0.0318(12) 0.0328(12) 0.0476(15) -0.0064(11) 0.0013(11) -0.0169(10)
C98 0.0259(10) 0.0424(13) 0.0293(11) -0.0093(10) 0.0016(8) -0.0155(10)

loop_
_atom_type_symbol
_atom_type_description
_atom_type_scat_dispersion_real
_atom_type_scat_dispersion_imag
_atom_type_scat_source
C C 0.0033 0.0016 'International Tables Vol C Tables 4.2.6.8 and 6.1.1.4'
H H 0.0000 0.0000 'International Tables Vol C Tables 4.2.6.8 and 6.1.1.4'
Au Au -2.0133 8.8022 'International Tables Vol C Tables 4.2.6.8 and 6.1.1.4'
Cl Cl 0.1484 0.1585 'International Tables Vol C Tables 4.2.6.8 and 6.1.1.4'
F F 0.0171 0.0103 'International Tables Vol C Tables 4.2.6.8 and 6.1.1.4'
N N 0.0061 0.0033 'International Tables Vol C Tables 4.2.6.8 and 6.1.1.4'
P P 0.1023 0.0942 'International Tables Vol C Tables 4.2.6.8 and 6.1.1.4'
Sb Sb -0.5866 1.5461 'International Tables Vol C Tables 4.2.6.8 and 6.1.1.4'
O O 0.0106 0.0060 'International Tables Vol C Tables 4.2.6.8 and 6.1.1.4'

loop_
_exptl_crystal_face_index_h
_exptl_crystal_face_index_k
_exptl_crystal_face_index_l
_exptl_crystal_face_perp_dist
0.00 1.00 0.00 0.0500
0.00 -1.00 0.00 0.0700
-1.00 0.00 0.00 0.0700
1.00 0.00 0.00 0.0200
0.00 0.00 -1.00 0.0400
0.00 0.00 1.00 0.0500
-1.00 -1.00 0.00 0.0640

loop_
_geom_angle_atom_site_label_1
_geom_angle_atom_site_label_2
_geom_angle_atom_site_label_3
_geom_angle
P1 Au1 Cl1 176.634(15)
C1 P1 Au1 116.22(5)
C6 P1 Au1 112.35(5)
C6 P1 C1 100.75(7)
C6 P1 C12 113.25(7)
C12 P1 Au1 110.54(6)
C12 P1 C1 103.19(7)
C1 N1 C2 111.04(14)
C1 N1 C4 130.63(15)
C4 N1 C2 118.16(14)
C1 N2 C3 111.19(14)
C1 N2 C5 131.41(15)
C5 N2 C3 117.34(14)
N1 C1 P1 124.43(13)
N1 C1 N2 111.67(14)
N2 C1 P1 123.84(12)
N1 C2 C3 103.10(13)
N2 C3 C2 102.98(14)
C7 C6 P1 108.54(11)
C11 C6 P1 110.99(11)
C11 C6 C7 110.25(13)
C8 C7 C6 110.68(14)
C9 C8 C7 111.28(14)
C8 C9 C10 111.97(15)
C9 C10 C11 112.31(15)
C6 C11 C10 110.69(14)
C13 C12 P1 109.93(12)
C17 C12 P1 109.73(11)
C17 C12 C13 109.70(14)
C14 C13 C12 110.64(16)
C15 C14 C13 111.31(15)
C16 C15 C14 111.42(16)
C15 C16 C17 111.42(16)
C16 C17 C12 110.94(15)
F1 Sb1 F3 89.64(6)
F2 Sb1 F1 89.70(7)
F2 Sb1 F3 179.06(6)
F4 Sb1 F1 89.19(6)
F4 Sb1 F2 90.24(7)
F4 Sb1 F3 90.41(7)
F4 Sb1 F5 89.92(6)
F5 Sb1 F1 178.79(6)
F5 Sb1 F2 91.13(7)
F5 Sb1 F3 89.55(6)
F6 Sb1 F1 90.44(6)
F6 Sb1 F2 89.84(7)
F6 Sb1 F3 89.49(6)
F6 Sb1 F4 179.62(7)
F6 Sb1 F5 90.45(6)
N99 C98 C97 179.1(3)

loop_
_geom_bond_atom_site_label_1
_geom_bond_atom_site_label_2
_geom_bond_distance
Au1 Cl1 2.2931(5)
Au1 P1 2.2428(5)
P1 C1 1.8667(16)
P1 C6 1.8393(16)
P1 C12 1.8471(16)
N1 C1 1.325(2)
N1 C2 1.479(2)
N1 C4 1.453(2)
N2 C1 1.327(2)
N2 C3 1.477(2)
N2 C5 1.458(2)
C2 C3 1.527(3)
C6 C7 1.538(2)
C6 C11 1.533(2)
C7 C8 1.535(2)
C8 C9 1.525(3)
C9 C10 1.530(3)
C10 C11 1.534(2)
C12 C13 1.546(2)
C12 C17 1.541(2)
C13 C14 1.534(3)
C14 C15 1.525(3)
C15 C16 1.522(3)
C16 C17 1.534(3)
Sb1 F1 1.8809(13)
Sb1 F2 1.8800(13)
Sb1 F3 1.8810(13)
Sb1 F4 1.8754(12)
Sb1 F5 1.8765(12)
Sb1 F6 1.8721(12)
N99 C98 1.154(4)
C97 C98 1.429(4)

loop_
_cod_changelog_entry_id
_cod_changelog_entry_author
_cod_changelog_entry_date
_cod_changelog_entry_text
1 'Vaitkus, Antanas' 2022-06-28T20:30:00+03:00
;
 Removed the '_chemical_name_systematic' data item that had an incorrect value.
;
